data_7025377
loop_
_publ_author_name
'Dimiza, Filitsa'
'Papadopoulos, Athanasios N.'
'Tangoulis, Vassilis'
'Psycharis, Vassilis'
'Raptopoulou, Catherine P.'
'Kessissoglou, Dimitris P.'
'Psomas, George'

_publ_section_title
;
 Biological evaluation of non-steroidal anti-inflammatory drugs-cobalt(II)
 complexes.
;
_journal_issue 19
_journal_name_full 'Dalton transactions (Cambridge, England : 2003)'
_journal_page_first 4517
_journal_page_last 4528
_journal_paper_doi 10.1039/b927472c
_journal_volume 39
_journal_year 2010
_chemical_formula_sum 'C36 H52 Co N2 O10'
_chemical_formula_weight 731.73
_chemical_name_systematic
;
?
;
_space_group_IT_number 2
_symmetry_cell_setting triclinic
_symmetry_space_group_name_Hall '-P 1'
_symmetry_space_group_name_H-M 'P -1'
_atom_sites_solution_hydrogens geom
_atom_sites_solution_primary direct
_atom_sites_solution_secondary difmap
_audit_creation_method SHELXL-97
_cell_angle_alpha 90.2790(10)
_cell_angle_beta 99.2940(10)
_cell_angle_gamma 92.7690(10)
_cell_formula_units_Z 1
_cell_length_a 7.66020(10)
_cell_length_b 7.88870(10)
_cell_length_c 15.7633(3)
_cell_measurement_reflns_used 12175
_cell_measurement_temperature 180(2)
_cell_measurement_theta_max 71.75
_cell_measurement_theta_min 6.92
_cell_volume 938.88(2)
_computing_cell_refinement 'CrystalClear, Rigaku MSC, 2005'
_computing_data_collection 'CrystalClear, Rigaku MSC, 2005'
_computing_data_reduction 'CrystalClear, Rigaku MSC, 2005'
_computing_structure_refinement 'SHELXL-97 (Sheldrick, 1997)'
_computing_structure_solution 'SHELXS-97 (Sheldrick, 1997)'
_diffrn_ambient_temperature 180(2)
_diffrn_measured_fraction_theta_full 0.929
_diffrn_measured_fraction_theta_max 0.929
_diffrn_measurement_device_type 'Rigaku, R-AXIS SPIDER IPDS'
_diffrn_measurement_method '\q scans'
_diffrn_radiation_monochromator graphite
_diffrn_radiation_source 'fine-focus sealed tube'
_diffrn_radiation_type CuK\a
_diffrn_radiation_wavelength 1.54178
_diffrn_reflns_av_R_equivalents 0.0294
_diffrn_reflns_av_sigmaI/netI 0.0280
_diffrn_reflns_limit_h_max 7
_diffrn_reflns_limit_h_min -8
_diffrn_reflns_limit_k_max 9
_diffrn_reflns_limit_k_min -9
_diffrn_reflns_limit_l_max 18
_diffrn_reflns_limit_l_min -18
_diffrn_reflns_number 11946
_diffrn_reflns_theta_full 65.00
_diffrn_reflns_theta_max 65.00
_diffrn_reflns_theta_min 6.92
_exptl_absorpt_coefficient_mu 4.053
_exptl_absorpt_correction_T_max 1.000
_exptl_absorpt_correction_T_min 0.724
_exptl_absorpt_correction_type empirical
_exptl_absorpt_process_details 'CrystalClear, Rigaku MSC, 2005'
_exptl_crystal_colour pink
_exptl_crystal_density_diffrn 1.294
_exptl_crystal_density_method 'not measured'
_exptl_crystal_description parall
_exptl_crystal_F_000 389
_exptl_crystal_size_max 0.75
_exptl_crystal_size_mid 0.67
_exptl_crystal_size_min 0.31
_refine_diff_density_max 0.725
_refine_diff_density_min -0.673
_refine_diff_density_rms 0.059
_refine_ls_extinction_coef 0.0133(13)
_refine_ls_extinction_expression Fc^*^=kFc[1+0.001xFc^2^\l^3^/sin(2\q)]^-1/4^
_refine_ls_extinction_method SHELXL
_refine_ls_goodness_of_fit_ref 1.125
_refine_ls_hydrogen_treatment mixed
_refine_ls_matrix_type full
_refine_ls_number_parameters 270
_refine_ls_number_reflns 2968
_refine_ls_number_restraints 0
_refine_ls_restrained_S_all 1.125
_refine_ls_R_factor_all 0.0550
_refine_ls_R_factor_gt 0.0523
_refine_ls_shift/su_max 0.002
_refine_ls_shift/su_mean 0.000
_refine_ls_structure_factor_coef Fsqd
_refine_ls_weighting_details 'calc w=1/[\s^2^(Fo^2^)+(0.0686P)^2^+0.8212P] where P=(Fo^2^+2Fc^2^)/3'
_refine_ls_weighting_scheme calc
_refine_ls_wR_factor_gt 0.1344
_refine_ls_wR_factor_ref 0.1365
_reflns_number_gt 2743
_reflns_number_total 2968
_reflns_threshold_expression >2sigma(I)
_cod_data_source_file b927472c.txt
_cod_data_source_block psfd27
_cod_original_sg_symbol_H-M P-1
_cod_database_code 7025377

loop_
_symmetry_equiv_pos_as_xyz
'x, y, z'
'-x, -y, -z'

loop_
_atom_site_label
_atom_site_type_symbol
_atom_site_fract_x
_atom_site_fract_y
_atom_site_fract_z
_atom_site_U_iso_or_equiv
_atom_site_adp_type
_atom_site_occupancy
_atom_site_symmetry_multiplicity
_atom_site_calc_flag
_atom_site_refinement_flags
Co Co 0.0000 0.5000 0.0000 0.0272(3) Uani 1 2 d S
O1 O 0.0386(3) 0.4615(3) 0.13075(12) 0.0317(5) Uani 1 1 d .
O21 O 0.2365(5) 0.6469(7) 0.01182(19) 0.1052(18) Uani 1 1 d .
H21O H 0.283(10) 0.667(10) -0.025(5) 0.137 Uiso 1 1 d .
O22 O 0.1420(7) 0.2901(6) -0.01671(19) 0.123(2) Uani 1 1 d .
H22O H 0.206(11) 0.300(11) 0.022(5) 0.160 Uiso 1 1 d .
O2 O 0.2637(3) 0.2914(3) 0.14652(13) 0.0464(7) Uani 1 1 d .
N N -0.0553(4) 0.6063(3) 0.26637(16) 0.0289(6) Uani 1 1 d .
C1 C 0.1615(4) 0.3860(4) 0.17685(18) 0.0264(7) Uani 1 1 d .
C2 C 0.1851(4) 0.4120(3) 0.27242(17) 0.0216(6) Uani 1 1 d .
C3 C 0.3182(4) 0.3255(3) 0.32319(18) 0.0240(6) Uani 1 1 d .
C4 C 0.3505(4) 0.3425(4) 0.41150(19) 0.0267(7) Uani 1 1 d .
C5 C 0.2466(4) 0.4475(4) 0.45106(18) 0.0272(7) Uani 1 1 d .
C6 C 0.1138(4) 0.5340(4) 0.40304(18) 0.0243(6) Uani 1 1 d .
C7 C 0.0786(4) 0.5191(3) 0.31295(17) 0.0218(6) Uani 1 1 d .
C8 C -0.1695(4) 0.7106(4) 0.30350(17) 0.0243(6) Uani 1 1 d .
C9 C -0.3435(4) 0.6550(4) 0.30238(19) 0.0279(7) Uani 1 1 d .
C10 C -0.4574(5) 0.7532(4) 0.3386(2) 0.0313(7) Uani 1 1 d .
C11 C -0.3961(5) 0.9072(4) 0.3770(2) 0.0320(7) Uani 1 1 d .
C12 C -0.2217(4) 0.9667(4) 0.3781(2) 0.0329(7) Uani 1 1 d .
C13 C -0.1073(4) 0.8693(4) 0.3394(2) 0.0309(7) Uani 1 1 d .
C14 C 0.0793(5) 0.9359(5) 0.3345(3) 0.0515(10) Uani 1 1 d .
H14A H 0.1530 0.9280 0.3912 0.067 Uiso 1 1 calc R
H14B H 0.0774 1.0547 0.3166 0.067 Uiso 1 1 calc R
H14C H 0.1285 0.8681 0.2926 0.067 Uiso 1 1 calc R
C15 C -0.1581(6) 1.1367(5) 0.4196(3) 0.0599(12) Uani 1 1 d .
H15A H -0.1258 1.2147 0.3759 0.078 Uiso 1 1 calc R
H15B H -0.0544 1.1219 0.4638 0.078 Uiso 1 1 calc R
H15C H -0.2528 1.1836 0.4461 0.078 Uiso 1 1 calc R
C21 C 0.3480(8) 0.7196(8) 0.0811(3) 0.091(2) Uani 1 1 d .
H21A H 0.2859 0.7228 0.1308 0.118 Uiso 1 1 calc R
H21B H 0.3845 0.8354 0.0670 0.118 Uiso 1 1 calc R
H21C H 0.4528 0.6522 0.0950 0.118 Uiso 1 1 calc R
C22 C 0.1371(8) 0.1593(6) -0.0682(3) 0.0752(15) Uani 1 1 d .
H22A H 0.1647 0.0575 -0.0343 0.098 Uiso 1 1 calc R
H22B H 0.2243 0.1786 -0.1068 0.098 Uiso 1 1 calc R
H22C H 0.0184 0.1438 -0.1023 0.098 Uiso 1 1 calc R
CM C 0.3082(7) 0.8137(6) -0.1857(3) 0.0673(13) Uani 1 1 d .
HCMA H 0.1906 0.8366 -0.1727 0.088 Uiso 1 1 calc R
HCMB H 0.2962 0.7640 -0.2436 0.088 Uiso 1 1 calc R
HCMC H 0.3806 0.9200 -0.1828 0.088 Uiso 1 1 calc R
OM O 0.3875(6) 0.7029(7) -0.1272(3) 0.1041(17) Uani 1 1 d .
H1N H -0.084(5) 0.577(4) 0.217(2) 0.036(10) Uiso 1 1 d .
HOM H 0.4613 0.676(6) -0.130(3) 0.056(16) Uiso 1 1 d .
H3 H 0.387(4) 0.253(4) 0.296(2) 0.029(8) Uiso 1 1 d .
H4 H 0.444(5) 0.281(4) 0.445(2) 0.038(9) Uiso 1 1 d .
H5 H 0.266(4) 0.461(4) 0.513(2) 0.028(8) Uiso 1 1 d .
H6 H 0.045(4) 0.598(4) 0.4276(19) 0.019(7) Uiso 1 1 d .
H9 H -0.384(4) 0.545(4) 0.2765(19) 0.024(8) Uiso 1 1 d .
H10 H -0.575(5) 0.714(4) 0.336(2) 0.034(9) Uiso 1 1 d .
H11 H -0.475(5) 0.981(5) 0.402(2) 0.042(10) Uiso 1 1 d .

loop_
_atom_site_aniso_label
_atom_site_aniso_U_11
_atom_site_aniso_U_22
_atom_site_aniso_U_33
_atom_site_aniso_U_23
_atom_site_aniso_U_13
_atom_site_aniso_U_12
Co 0.0285(5) 0.0401(4) 0.0143(3) -0.0001(3) 0.0053(3) 0.0092(3)
O1 0.0292(13) 0.0503(13) 0.0170(10) 0.0041(9) 0.0054(9) 0.0110(10)
O21 0.074(3) 0.201(5) 0.0304(16) 0.013(2) 0.0015(16) -0.071(3)
O22 0.207(5) 0.126(3) 0.0315(16) -0.0330(18) -0.033(2) 0.131(4)
O2 0.0556(17) 0.0639(16) 0.0221(11) -0.0047(10) 0.0051(11) 0.0307(13)
N 0.0278(16) 0.0421(14) 0.0178(12) 0.0007(11) 0.0040(11) 0.0114(12)
C1 0.0241(18) 0.0355(15) 0.0205(14) 0.0011(12) 0.0063(13) 0.0021(13)
C2 0.0194(17) 0.0270(14) 0.0184(13) 0.0029(10) 0.0037(12) -0.0026(11)
C3 0.0234(18) 0.0258(14) 0.0235(14) 0.0011(11) 0.0056(13) 0.0020(12)
C4 0.0239(18) 0.0312(15) 0.0236(14) 0.0042(12) -0.0006(13) 0.0028(13)
C5 0.0308(19) 0.0325(15) 0.0177(14) 0.0002(11) 0.0033(13) -0.0034(13)
C6 0.0242(18) 0.0282(14) 0.0217(14) -0.0010(11) 0.0074(13) 0.0022(13)
C7 0.0200(17) 0.0260(13) 0.0200(13) 0.0036(11) 0.0057(12) -0.0018(12)
C8 0.0244(18) 0.0292(14) 0.0197(13) 0.0063(11) 0.0039(12) 0.0054(12)
C9 0.0251(19) 0.0278(15) 0.0299(15) 0.0004(12) 0.0020(13) -0.0003(13)
C10 0.0199(19) 0.0354(16) 0.0390(17) 0.0037(13) 0.0064(15) -0.0008(14)
C11 0.031(2) 0.0321(16) 0.0354(16) 0.0021(13) 0.0085(14) 0.0106(14)
C12 0.028(2) 0.0254(15) 0.0433(18) -0.0001(13) -0.0008(15) 0.0035(13)
C13 0.0236(19) 0.0287(15) 0.0400(17) 0.0070(13) 0.0039(14) -0.0003(13)
C14 0.030(2) 0.0391(19) 0.085(3) 0.0068(19) 0.013(2) -0.0049(16)
C15 0.050(3) 0.0352(19) 0.090(3) -0.017(2) -0.004(2) 0.0041(18)
C21 0.070(4) 0.129(5) 0.060(3) 0.025(3) -0.019(3) -0.049(4)
C22 0.115(4) 0.064(3) 0.046(2) -0.006(2) 0.003(3) 0.036(3)
CM 0.073(3) 0.063(3) 0.074(3) 0.004(2) 0.031(3) 0.016(2)
OM 0.059(2) 0.187(5) 0.080(3) 0.070(3) 0.039(2) 0.037(3)

loop_
_atom_type_symbol
_atom_type_description
_atom_type_scat_dispersion_real
_atom_type_scat_dispersion_imag
_atom_type_scat_source
C C 0.0181 0.0091 'International Tables Vol C Tables 4.2.6.8 and 6.1.1.4'
H H 0.0000 0.0000 'International Tables Vol C Tables 4.2.6.8 and 6.1.1.4'
N N 0.0311 0.0180 'International Tables Vol C Tables 4.2.6.8 and 6.1.1.4'
O O 0.0492 0.0322 'International Tables Vol C Tables 4.2.6.8 and 6.1.1.4'
Co Co -2.3653 3.6143 'International Tables Vol C Tables 4.2.6.8 and 6.1.1.4'

loop_
_geom_angle_atom_site_label_1
_geom_angle_atom_site_label_2
_geom_angle_atom_site_label_3
_geom_angle
_geom_angle_site_symmetry_1
_geom_angle_site_symmetry_3
O1 Co O1 180.00(12) 2_565 .
O1 Co O22 90.16(11) 2_565 2_565
O1 Co O22 89.84(11) . 2_565
O1 Co O22 89.84(11) 2_565 .
O1 Co O22 90.16(11) . .
O22 Co O22 180.00(16) 2_565 .
O1 Co O21 89.41(10) 2_565 .
O1 Co O21 90.59(10) . .
O22 Co O21 91.8(2) 2_565 .
O22 Co O21 88.2(2) . .
O1 Co O21 90.59(10) 2_565 2_565
O1 Co O21 89.41(10) . 2_565
O22 Co O21 88.2(2) 2_565 2_565
O22 Co O21 91.8(2) . 2_565
O21 Co O21 180.0 . 2_565
C1 O1 Co 128.86(17) . .
C21 O21 Co 133.2(3) . .
C21 O21 H21O 104(6) . .
Co O21 H21O 123(6) . .
C22 O22 Co 140.1(3) . .
C22 O22 H22O 122(7) . .
Co O22 H22O 98(7) . .
C7 N C8 124.2(2) . .
C7 N H1N 116(3) . .
C8 N H1N 118(3) . .
O2 C1 O1 123.3(3) . .
O2 C1 C2 118.7(3) . .
O1 C1 C2 118.0(2) . .
C3 C2 C7 119.1(2) . .
C3 C2 C1 117.8(2) . .
C7 C2 C1 123.1(3) . .
C4 C3 C2 121.9(3) . .
C4 C3 H3 119(2) . .
C2 C3 H3 119(2) . .
C3 C4 C5 118.9(3) . .
C3 C4 H4 120(2) . .
C5 C4 H4 121(2) . .
C6 C5 C4 120.7(3) . .
C6 C5 H5 118.6(19) . .
C4 C5 H5 120.7(19) . .
C5 C6 C7 121.4(3) . .
C5 C6 H6 121(2) . .
C7 C6 H6 117(2) . .
N C7 C6 120.4(3) . .
N C7 C2 121.7(2) . .
C6 C7 C2 117.9(3) . .
C9 C8 C13 120.4(3) . .
C9 C8 N 119.1(3) . .
C13 C8 N 120.5(3) . .
C8 C9 C10 120.5(3) . .
C8 C9 H9 119.0(19) . .
C10 C9 H9 120.6(19) . .
C9 C10 C11 119.7(3) . .
C9 C10 H10 119(2) . .
C11 C10 H10 121(2) . .
C10 C11 C12 120.8(3) . .
C10 C11 H11 122(2) . .
C12 C11 H11 117(2) . .
C11 C12 C13 119.5(3) . .
C11 C12 C15 119.9(3) . .
C13 C12 C15 120.6(3) . .
C8 C13 C12 119.0(3) . .
C8 C13 C14 120.3(3) . .
C12 C13 C14 120.6(3) . .
C13 C14 H14A 109.5 . .
C13 C14 H14B 109.5 . .
H14A C14 H14B 109.5 . .
C13 C14 H14C 109.5 . .
H14A C14 H14C 109.5 . .
H14B C14 H14C 109.5 . .
C12 C15 H15A 109.5 . .
C12 C15 H15B 109.5 . .
H15A C15 H15B 109.5 . .
C12 C15 H15C 109.5 . .
H15A C15 H15C 109.5 . .
H15B C15 H15C 109.5 . .
O21 C21 H21A 109.5 . .
O21 C21 H21B 109.5 . .
H21A C21 H21B 109.5 . .
O21 C21 H21C 109.5 . .
H21A C21 H21C 109.5 . .
H21B C21 H21C 109.5 . .
O22 C22 H22A 109.5 . .
O22 C22 H22B 109.5 . .
H22A C22 H22B 109.5 . .
O22 C22 H22C 109.5 . .
H22A C22 H22C 109.5 . .
H22B C22 H22C 109.5 . .
OM CM HCMA 109.5 . .
OM CM HCMB 109.5 . .
HCMA CM HCMB 109.5 . .
OM CM HCMC 109.5 . .
HCMA CM HCMC 109.5 . .
HCMB CM HCMC 109.5 . .
CM OM HOM 122(5) . .

loop_
_geom_bond_atom_site_label_1
_geom_bond_atom_site_label_2
_geom_bond_distance
_geom_bond_site_symmetry_2
Co O1 2.0604(18) 2_565
Co O1 2.0604(18) .
Co O22 2.063(3) 2_565
Co O22 2.063(3) .
Co O21 2.084(3) .
Co O21 2.084(3) 2_565
O1 C1 1.267(4) .
O21 C21 1.377(6) .
O21 H21O 0.74(7) .
O22 C22 1.305(5) .
O22 H22O 0.73(8) .
O2 C1 1.254(4) .
N C7 1.376(4) .
N C8 1.420(4) .
N H1N 0.81(4) .
C1 C2 1.500(4) .
C2 C3 1.398(4) .
C2 C7 1.420(4) .
C3 C4 1.379(4) .
C3 H3 0.94(3) .
C4 C5 1.388(4) .
C4 H4 0.97(4) .
C5 C6 1.377(4) .
C5 H5 0.97(3) .
C6 C7 1.405(4) .
C6 H6 0.88(3) .
C8 C9 1.381(4) .
C8 C13 1.401(4) .
C9 C10 1.381(4) .
C9 H9 0.97(3) .
C10 C11 1.382(5) .
C10 H10 0.94(4) .
C11 C12 1.392(5) .
C11 H11 0.99(4) .
C12 C13 1.401(4) .
C12 C15 1.513(5) .
C13 C14 1.513(5) .
C14 H14A 0.9800 .
C14 H14B 0.9800 .
C14 H14C 0.9800 .
C15 H15A 0.9800 .
C15 H15B 0.9800 .
C15 H15C 0.9800 .
C21 H21A 0.9800 .
C21 H21B 0.9800 .
C21 H21C 0.9800 .
C22 H22A 0.9800 .
C22 H22B 0.9800 .
C22 H22C 0.9800 .
CM OM 1.364(6) .
CM HCMA 0.9800 .
CM HCMB 0.9800 .
CM HCMC 0.9800 .
OM HOM 0.62(2) .
